data_4107282
loop_
_publ_author_name
'Jeremiah A. Feducia'
'Michel R. Gagn\'e'

_publ_section_title
;
 Reversibility Effects on the Stereoselectivity of Pt(II)-Mediated Cascade
 Poly-ene Cyclizations
;
_journal_name_full 'Journal of the American Chemical Society'
_journal_page_first 592
_journal_page_last 599
_journal_paper_doi 10.1021/ja075518i
_journal_volume 130
_journal_year 2008
_chemical_formula_moiety 'C40 H50 O P3 Pt, B F4'
_chemical_formula_sum 'C40 H50 B F4 O P3 Pt'
_chemical_formula_weight 921.61
_chemical_name_systematic
;

 ?

;
_space_group_IT_number 2
_symmetry_cell_setting triclinic
_symmetry_space_group_name_Hall '-P 1'
_symmetry_space_group_name_H-M 'P -1'
_atom_sites_solution_hydrogens geom
_atom_sites_solution_primary direct
_atom_sites_solution_secondary difmap
_audit_creation_method SHELXL-97
_cell_angle_alpha 95.660(4)
_cell_angle_beta 103.796(4)
_cell_angle_gamma 106.241(4)
_cell_formula_units_Z 2
_cell_length_a 10.7092(9)
_cell_length_b 11.3859(9)
_cell_length_c 18.7092(15)
_cell_measurement_reflns_used 9769
_cell_measurement_temperature 100(2)
_cell_measurement_theta_max 34.00
_cell_measurement_theta_min 3.21
_cell_volume 2093.4(3)
_computing_cell_refinement 'Bruker APEX2'
_computing_data_collection 'Bruker APEX2'
_computing_data_reduction 'Bruker SAINT'
_computing_molecular_graphics 'Bruker SHELXTL'
_computing_publication_material 'Bruker SHELXTL'
_computing_structure_refinement 'SHELXL-97 (Sheldrick, 1997)'
_computing_structure_solution 'SHELXS-97 (Sheldrick, 1990)'
_diffrn_ambient_temperature 100(2)
_diffrn_measured_fraction_theta_full 1.000
_diffrn_measured_fraction_theta_max 1.000
_diffrn_measurement_device_type 'Bruker-AXS SMART APEX-II CCD area detector'
_diffrn_measurement_method 'phi and omega scans'
_diffrn_radiation_monochromator graphite
_diffrn_radiation_source 'fine-focus sealed tube'
_diffrn_radiation_type MoK\a
_diffrn_radiation_wavelength 0.71073
_diffrn_reflns_av_R_equivalents 0.0356
_diffrn_reflns_av_sigmaI/netI 0.0170
_diffrn_reflns_limit_h_max 15
_diffrn_reflns_limit_h_min -15
_diffrn_reflns_limit_k_max 16
_diffrn_reflns_limit_k_min -16
_diffrn_reflns_limit_l_max 26
_diffrn_reflns_limit_l_min -26
_diffrn_reflns_number 119965
_diffrn_reflns_theta_full 30.00
_diffrn_reflns_theta_max 30.00
_diffrn_reflns_theta_min 1.89
_exptl_absorpt_coefficient_mu 3.513
_exptl_absorpt_correction_T_max 0.8439
_exptl_absorpt_correction_T_min 0.4738
_exptl_absorpt_correction_type multi-scan
_exptl_absorpt_process_details SADABS
_exptl_crystal_colour clear
_exptl_crystal_density_diffrn 1.462
_exptl_crystal_description needle
_exptl_crystal_F_000 924
_exptl_crystal_size_max 0.25
_exptl_crystal_size_mid 0.10
_exptl_crystal_size_min 0.05
_platon_squeeze_details ' ?'
_refine_diff_density_max 2.158
_refine_diff_density_min -1.364
_refine_diff_density_rms 0.125
_refine_ls_extinction_method none
_refine_ls_goodness_of_fit_ref 1.086
_refine_ls_hydrogen_treatment constr
_refine_ls_matrix_type full
_refine_ls_number_parameters 454
_refine_ls_number_reflns 12194
_refine_ls_number_restraints 0
_refine_ls_restrained_S_all 1.086
_refine_ls_R_factor_all 0.0345
_refine_ls_R_factor_gt 0.0328
_refine_ls_shift/su_max 0.002
_refine_ls_shift/su_mean 0.000
_refine_ls_structure_factor_coef Fsqd
_refine_ls_weighting_details 'calc w=1/[\s^2^(Fo^2^)+(0.0420P)^2^+5.1464P] where P=(Fo^2^+2Fc^2^)/3'
_refine_ls_weighting_scheme calc
_refine_ls_wR_factor_gt 0.0836
_refine_ls_wR_factor_ref 0.0844
_reflns_number_gt 11547
_reflns_number_total 12194
_reflns_threshold_expression >2sigma(I)
_cod_data_source_file ja075518i-file001.cif
_cod_data_source_block c06400
_cod_database_code 4107282

loop_
_symmetry_equiv_pos_as_xyz
'x, y, z'
'-x, -y, -z'

loop_
_atom_site_label
_atom_site_type_symbol
_atom_site_fract_x
_atom_site_fract_y
_atom_site_fract_z
_atom_site_U_iso_or_equiv
_atom_site_adp_type
_atom_site_occupancy
_atom_site_symmetry_multiplicity
_atom_site_calc_flag
_atom_site_refinement_flags
Pt1 Pt -0.070584(11) 0.749255(10) 0.709520(6) 0.02131(4) Uani 1 1 d .
P1 P -0.21167(8) 0.79939(8) 0.77444(5) 0.02452(15) Uani 1 1 d .
P2 P -0.24125(9) 0.74980(9) 0.60807(5) 0.03024(17) Uani 1 1 d .
P3 P 0.02369(8) 0.67901(8) 0.62439(4) 0.02399(14) Uani 1 1 d .
C1 C 0.0829(3) 0.7256(4) 0.79799(18) 0.0302(6) Uani 1 1 d .
H1 H 0.1560 0.7151 0.7757 0.036 Uiso 1 1 calc R
C2 C 0.1483(4) 0.8362(4) 0.86096(19) 0.0346(7) Uani 1 1 d .
H2A H 0.0787 0.8517 0.8838 0.042 Uiso 1 1 calc R
H2B H 0.1868 0.9109 0.8406 0.042 Uiso 1 1 calc R
C3 C 0.2625(4) 0.8144(4) 0.9220(2) 0.0414(9) Uani 1 1 d .
H3 H 0.2934 0.8852 0.9650 0.050 Uiso 1 1 calc R
C4 C 0.2200(4) 0.6942(5) 0.9522(2) 0.0476(10) Uani 1 1 d .
C6 C 0.4519(5) 0.7400(5) 0.9622(3) 0.0506(11) Uani 1 1 d .
H6A H 0.4915 0.6799 0.9420 0.061 Uiso 1 1 calc R
H6B H 0.5245 0.8034 1.0018 0.061 Uiso 1 1 calc R
C7 C 0.3903(4) 0.8023(5) 0.8995(2) 0.0453(9) Uani 1 1 d .
H7 H 0.3598 0.7428 0.8511 0.054 Uiso 1 1 calc R
C8 C 0.1453(5) 0.5827(5) 0.8884(3) 0.0492(10) Uani 1 1 d .
H8A H 0.1054 0.5095 0.9095 0.059 Uiso 1 1 calc R
H8B H 0.2112 0.5631 0.8640 0.059 Uiso 1 1 calc R
C9 C 0.0325(5) 0.6065(4) 0.8294(2) 0.0391(8) Uani 1 1 d .
H9A H -0.0404 0.6132 0.8520 0.047 Uiso 1 1 calc R
H9B H -0.0064 0.5345 0.7877 0.047 Uiso 1 1 calc R
C10 C 0.1412(5) 0.7035(6) 1.0096(2) 0.0555(13) Uani 1 1 d .
H10A H 0.1336 0.6315 1.0349 0.083 Uiso 1 1 calc R
H10B H 0.0505 0.7049 0.9841 0.083 Uiso 1 1 calc R
H10C H 0.1891 0.7800 1.0464 0.083 Uiso 1 1 calc R
C11 C 0.4827(5) 0.9253(5) 0.8901(3) 0.0571(12) Uani 1 1 d .
H11A H 0.5058 0.9873 0.9353 0.086 Uiso 1 1 calc R
H11B H 0.4359 0.9542 0.8470 0.086 Uiso 1 1 calc R
H11C H 0.5657 0.9134 0.8819 0.086 Uiso 1 1 calc R
C12 C -0.2128(3) 0.7717(3) 0.86843(19) 0.0280(6) Uani 1 1 d .
C13 C -0.2544(4) 0.6488(4) 0.8816(2) 0.0342(7) Uani 1 1 d .
H13 H -0.2858 0.5812 0.8409 0.041 Uiso 1 1 calc R
C14 C -0.2500(4) 0.6258(4) 0.9539(2) 0.0409(8) Uani 1 1 d .
H14 H -0.2776 0.5427 0.9624 0.049 Uiso 1 1 calc R
C15 C -0.2052(4) 0.7241(4) 1.0136(2) 0.0425(9) Uani 1 1 d .
H15 H -0.2027 0.7082 1.0627 0.051 Uiso 1 1 calc R
C16 C -0.1637(5) 0.8467(4) 1.0016(2) 0.0417(8) Uani 1 1 d .
H16 H -0.1323 0.9138 1.0426 0.050 Uiso 1 1 calc R
C17 C -0.1684(4) 0.8703(4) 0.9293(2) 0.0332(7) Uani 1 1 d .
H17 H -0.1415 0.9537 0.9212 0.040 Uiso 1 1 calc R
O18 O 0.3472(4) 0.6782(4) 0.9919(2) 0.0647(11) Uani 1 1 d .
C19 C -0.2003(3) 0.9625(3) 0.77670(18) 0.0277(6) Uani 1 1 d .
C20 C -0.0724(4) 1.0503(3) 0.7912(2) 0.0321(7) Uani 1 1 d .
H20 H 0.0057 1.0239 0.7993 0.039 Uiso 1 1 calc R
C21 C -0.0581(4) 1.1769(4) 0.7941(2) 0.0387(8) Uani 1 1 d .
H21 H 0.0294 1.2361 0.8051 0.046 Uiso 1 1 calc R
C22 C -0.1716(5) 1.2157(4) 0.7807(2) 0.0448(9) Uani 1 1 d .
H22 H -0.1623 1.3014 0.7821 0.054 Uiso 1 1 calc R
C23 C -0.2997(5) 1.1286(4) 0.7652(3) 0.0487(10) Uani 1 1 d .
H23 H -0.3777 1.1551 0.7558 0.058 Uiso 1 1 calc R
C24 C -0.3141(4) 1.0030(4) 0.7632(2) 0.0391(8) Uani 1 1 d .
H24 H -0.4018 0.9443 0.7526 0.047 Uiso 1 1 calc R
C25 C -0.3830(3) 0.7065(3) 0.7161(2) 0.0344(7) Uani 1 1 d .
H25A H -0.3984 0.6181 0.7209 0.041 Uiso 1 1 calc R
H25B H -0.4509 0.7346 0.7346 0.041 Uiso 1 1 calc R
C26 C -0.4030(4) 0.7180(4) 0.6331(2) 0.0426(9) Uani 1 1 d .
H26A H -0.4417 0.7861 0.6229 0.051 Uiso 1 1 calc R
H26B H -0.4681 0.6398 0.6015 0.051 Uiso 1 1 calc R
C27 C -0.2413(5) 0.8911(5) 0.5679(3) 0.0567(13) Uani 1 1 d .
H27A H -0.3219 0.8700 0.5241 0.068 Uiso 1 1 calc R
H27B H -0.2510 0.9530 0.6054 0.068 Uiso 1 1 calc R
C28 C -0.1204(6) 0.9497(6) 0.5439(4) 0.0670(15) Uani 1 1 d .
H28A H -0.0387 0.9616 0.5847 0.101 Uiso 1 1 calc R
H28B H -0.1232 1.0304 0.5309 0.101 Uiso 1 1 calc R
H28C H -0.1188 0.8959 0.5001 0.101 Uiso 1 1 calc R
C29 C -0.2486(4) 0.6240(4) 0.53575(19) 0.0375(8) Uani 1 1 d .
H29A H -0.2902 0.5424 0.5484 0.045 Uiso 1 1 calc R
H29B H -0.3049 0.6299 0.4868 0.045 Uiso 1 1 calc R
C30 C -0.1038(4) 0.6354(4) 0.53122(18) 0.0339(7) Uani 1 1 d .
H30A H -0.0771 0.6987 0.5004 0.041 Uiso 1 1 calc R
H30B H -0.1037 0.5549 0.5058 0.041 Uiso 1 1 calc R
C31 C 0.1714(3) 0.7905(3) 0.61094(17) 0.0250(6) Uani 1 1 d .
C32 C 0.2266(3) 0.7648(3) 0.55257(18) 0.0286(6) Uani 1 1 d .
H32 H 0.1885 0.6864 0.5201 0.034 Uiso 1 1 calc R
C33 C 0.3368(4) 0.8534(3) 0.5418(2) 0.0317(7) Uani 1 1 d .
H33 H 0.3742 0.8352 0.5024 0.038 Uiso 1 1 calc R
C34 C 0.3925(4) 0.9690(4) 0.5891(2) 0.0350(7) Uani 1 1 d .
H34 H 0.4677 1.0296 0.5819 0.042 Uiso 1 1 calc R
C35 C 0.3376(4) 0.9953(4) 0.6468(2) 0.0385(8) Uani 1 1 d .
H35 H 0.3753 1.0742 0.6787 0.046 Uiso 1 1 calc R
C36 C 0.2277(4) 0.9066(3) 0.65802(19) 0.0321(7) Uani 1 1 d .
H36 H 0.1910 0.9251 0.6976 0.038 Uiso 1 1 calc R
C37 C 0.0709(4) 0.5397(3) 0.63930(17) 0.0291(6) Uani 1 1 d .
C38 C 0.2058(4) 0.5403(4) 0.65618(19) 0.0359(7) Uani 1 1 d .
H38 H 0.2768 0.6150 0.6607 0.043 Uiso 1 1 calc R
C39 C 0.2348(6) 0.4294(4) 0.6663(2) 0.0476(10) Uani 1 1 d .
H39 H 0.3260 0.4288 0.6777 0.057 Uiso 1 1 calc R
C40 C 0.1305(7) 0.3203(5) 0.6597(2) 0.0567(14) Uani 1 1 d .
H40 H 0.1508 0.2453 0.6661 0.068 Uiso 1 1 calc R
C41 C -0.0024(6) 0.3198(4) 0.6440(2) 0.0495(11) Uani 1 1 d .
H41 H -0.0729 0.2448 0.6398 0.059 Uiso 1 1 calc R
C42 C -0.0333(5) 0.4295(3) 0.6342(2) 0.0382(8) Uani 1 1 d .
H42 H -0.1245 0.4296 0.6241 0.046 Uiso 1 1 calc R
B1 B 0.4273(4) 0.6514(4) 0.3585(3) 0.0384(9) Uani 1 1 d .
F1 F 0.5334(6) 0.7170(4) 0.3383(4) 0.132(2) Uani 1 1 d .
F2 F 0.4658(5) 0.5801(6) 0.4047(4) 0.157(3) Uani 1 1 d .
F4 F 0.3346(6) 0.5739(5) 0.2958(4) 0.162(3) Uani 1 1 d .
F3 F 0.3629(4) 0.7364(4) 0.3803(2) 0.0800(11) Uani 1 1 d .

loop_
_atom_site_aniso_label
_atom_site_aniso_U_11
_atom_site_aniso_U_22
_atom_site_aniso_U_33
_atom_site_aniso_U_23
_atom_site_aniso_U_13
_atom_site_aniso_U_12
Pt1 0.01845(6) 0.02612(6) 0.01708(5) 0.00216(4) 0.00121(4) 0.00717(4)
P1 0.0195(3) 0.0278(4) 0.0252(4) 0.0024(3) 0.0037(3) 0.0088(3)
P2 0.0256(4) 0.0330(4) 0.0248(4) 0.0070(3) -0.0041(3) 0.0067(3)
P3 0.0224(3) 0.0290(4) 0.0172(3) 0.0016(3) 0.0035(3) 0.0052(3)
C1 0.0270(15) 0.0464(19) 0.0210(13) 0.0070(13) 0.0049(11) 0.0187(14)
C2 0.0239(15) 0.048(2) 0.0244(15) 0.0058(14) 0.0015(12) 0.0045(14)
C3 0.0255(16) 0.060(2) 0.0317(17) 0.0067(17) 0.0005(13) 0.0101(16)
C4 0.0289(18) 0.081(3) 0.037(2) 0.025(2) 0.0037(15) 0.022(2)
C6 0.033(2) 0.073(3) 0.047(2) 0.011(2) 0.0005(17) 0.028(2)
C7 0.037(2) 0.055(2) 0.039(2) 0.0009(18) 0.0058(16) 0.0147(18)
C8 0.055(3) 0.064(3) 0.043(2) 0.021(2) 0.0127(19) 0.038(2)
C9 0.054(2) 0.0413(19) 0.0271(16) 0.0067(14) 0.0058(15) 0.0276(18)
C10 0.039(2) 0.095(4) 0.0313(19) 0.022(2) 0.0084(17) 0.017(2)
C11 0.036(2) 0.073(3) 0.057(3) 0.015(2) 0.011(2) 0.010(2)
C12 0.0217(14) 0.0352(16) 0.0289(15) 0.0073(12) 0.0076(11) 0.0107(12)
C13 0.0298(16) 0.0365(17) 0.0375(18) 0.0093(14) 0.0080(14) 0.0121(14)
C14 0.0354(19) 0.046(2) 0.046(2) 0.0199(17) 0.0134(16) 0.0157(16)
C15 0.038(2) 0.060(3) 0.0352(19) 0.0172(18) 0.0132(16) 0.0195(18)
C16 0.046(2) 0.052(2) 0.0289(17) 0.0052(16) 0.0120(16) 0.0173(18)
C17 0.0336(17) 0.0376(17) 0.0307(16) 0.0075(13) 0.0110(13) 0.0124(14)
O18 0.0378(17) 0.105(3) 0.055(2) 0.038(2) 0.0004(15) 0.0300(19)
C19 0.0304(15) 0.0306(15) 0.0243(14) 0.0054(11) 0.0060(12) 0.0140(12)
C20 0.0344(17) 0.0332(16) 0.0288(15) 0.0084(13) 0.0077(13) 0.0106(13)
C21 0.047(2) 0.0338(17) 0.0311(17) 0.0075(14) 0.0093(15) 0.0065(15)
C22 0.066(3) 0.0333(18) 0.038(2) 0.0099(15) 0.0129(19) 0.0207(18)
C23 0.052(3) 0.047(2) 0.058(3) 0.013(2) 0.015(2) 0.031(2)
C24 0.0338(18) 0.0405(19) 0.046(2) 0.0074(16) 0.0090(16) 0.0186(15)
C25 0.0212(14) 0.0357(17) 0.0405(18) -0.0031(14) 0.0016(13) 0.0091(13)
C26 0.0259(17) 0.059(2) 0.0378(19) -0.0029(17) -0.0041(14) 0.0194(17)
C27 0.051(3) 0.054(3) 0.053(3) 0.024(2) -0.007(2) 0.012(2)
C28 0.054(3) 0.065(3) 0.084(4) 0.037(3) 0.013(3) 0.018(3)
C29 0.0245(15) 0.054(2) 0.0219(14) -0.0021(14) 0.0011(12) 0.0012(15)
C30 0.0289(16) 0.0465(19) 0.0169(13) -0.0015(12) 0.0010(11) 0.0042(14)
C31 0.0224(13) 0.0294(14) 0.0207(13) 0.0041(11) 0.0037(10) 0.0062(11)
C32 0.0298(15) 0.0312(15) 0.0242(14) 0.0040(11) 0.0071(12) 0.0092(12)
C33 0.0289(16) 0.0412(18) 0.0289(15) 0.0118(13) 0.0106(13) 0.0130(14)
C34 0.0254(15) 0.0397(18) 0.0373(18) 0.0122(14) 0.0082(13) 0.0050(13)
C35 0.0327(18) 0.0355(18) 0.0374(19) -0.0014(14) 0.0065(15) 0.0005(14)
C36 0.0292(16) 0.0348(16) 0.0269(15) -0.0018(12) 0.0059(12) 0.0057(13)
C37 0.0376(17) 0.0319(15) 0.0178(13) 0.0022(11) 0.0093(12) 0.0102(13)
C38 0.043(2) 0.0446(19) 0.0216(14) 0.0045(13) 0.0051(13) 0.0199(16)
C39 0.068(3) 0.055(2) 0.0270(17) 0.0082(16) 0.0055(18) 0.036(2)
C40 0.106(4) 0.047(2) 0.0255(18) 0.0114(16) 0.015(2) 0.040(3)
C41 0.085(4) 0.0350(19) 0.0293(18) 0.0095(15) 0.023(2) 0.014(2)
C42 0.054(2) 0.0334(17) 0.0251(15) 0.0033(13) 0.0173(15) 0.0062(16)
B1 0.0304(19) 0.0285(18) 0.057(3) 0.0155(17) 0.0121(18) 0.0074(15)
F1 0.128(4) 0.080(3) 0.269(7) 0.089(4) 0.148(5) 0.059(3)
F2 0.078(3) 0.192(6) 0.183(6) 0.154(5) 0.000(3) 0.005(3)
F4 0.136(5) 0.098(4) 0.201(6) -0.075(4) -0.051(4) 0.073(4)
F3 0.065(2) 0.102(3) 0.066(2) -0.0227(19) 0.0233(17) 0.026(2)

loop_
_atom_type_symbol
_atom_type_description
_atom_type_scat_dispersion_real
_atom_type_scat_dispersion_imag
_atom_type_scat_source
C C 0.0033 0.0016 'International Tables Vol C Tables 4.2.6.8 and 6.1.1.4'
H H 0.0000 0.0000 'International Tables Vol C Tables 4.2.6.8 and 6.1.1.4'
B B 0.0013 0.0007 'International Tables Vol C Tables 4.2.6.8 and 6.1.1.4'
O O 0.0106 0.0060 'International Tables Vol C Tables 4.2.6.8 and 6.1.1.4'
F F 0.0171 0.0103 'International Tables Vol C Tables 4.2.6.8 and 6.1.1.4'
P P 0.1023 0.0942 'International Tables Vol C Tables 4.2.6.8 and 6.1.1.4'
Pt Pt -1.7033 8.3905 'International Tables Vol C Tables 4.2.6.8 and 6.1.1.4'

loop_
_geom_angle_atom_site_label_1
_geom_angle_atom_site_label_2
_geom_angle_atom_site_label_3
_geom_angle
C1 Pt1 P3 90.04(9)
C1 Pt1 P2 173.01(10)
P3 Pt1 P2 85.87(3)
C1 Pt1 P1 101.07(9)
P3 Pt1 P1 166.86(3)
P2 Pt1 P1 82.35(3)
C12 P1 C19 105.17(15)
C12 P1 C25 104.01(17)
C19 P1 C25 107.12(17)
C12 P1 Pt1 125.26(11)
C19 P1 Pt1 110.17(11)
C25 P1 Pt1 103.82(12)
C29 P2 C27 109.9(2)
C29 P2 C26 110.85(18)
C27 P2 C26 99.6(2)
C29 P2 Pt1 104.73(13)
C27 P2 Pt1 121.81(16)
C26 P2 Pt1 109.86(13)
C31 P3 C37 105.96(16)
C31 P3 C30 104.83(15)
C37 P3 C30 105.07(17)
C31 P3 Pt1 116.13(11)
C37 P3 Pt1 115.68(10)
C30 P3 Pt1 108.12(12)
C2 C1 C9 110.1(3)
C2 C1 Pt1 114.2(2)
C9 C1 Pt1 112.4(2)
C1 C2 C3 111.4(3)
C4 C3 C2 114.7(3)
C4 C3 C7 100.8(4)
C2 C3 C7 117.5(3)
O18 C4 C3 104.5(4)
O18 C4 C10 106.8(3)
C3 C4 C10 112.8(4)
O18 C4 C8 108.3(4)
C3 C4 C8 111.3(3)
C10 C4 C8 112.7(4)
O18 C6 C7 107.8(3)
C11 C7 C6 116.1(4)
C11 C7 C3 113.5(4)
C6 C7 C3 101.4(4)
C4 C8 C9 112.8(4)
C8 C9 C1 112.8(4)
C17 C12 C13 118.8(3)
C17 C12 P1 121.4(3)
C13 C12 P1 119.8(3)
C14 C13 C12 120.5(4)
C15 C14 C13 120.0(4)
C14 C15 C16 120.3(4)
C17 C16 C15 119.9(4)
C16 C17 C12 120.5(4)
C6 O18 C4 109.8(3)
C24 C19 C20 118.7(3)
C24 C19 P1 122.8(3)
C20 C19 P1 118.5(3)
C19 C20 C21 120.7(4)
C22 C21 C20 119.9(4)
C21 C22 C23 119.8(4)
C24 C23 C22 120.4(4)
C23 C24 C19 120.4(4)
C26 C25 P1 112.1(3)
C25 C26 P2 111.4(2)
C28 C27 P2 115.7(4)
C30 C29 P2 109.2(2)
C29 C30 P3 113.2(2)
C36 C31 C32 119.3(3)
C36 C31 P3 119.1(2)
C32 C31 P3 121.6(2)
C33 C32 C31 120.5(3)
C32 C33 C34 119.9(3)
C35 C34 C33 119.9(3)
C34 C35 C36 120.4(3)
C35 C36 C31 120.1(3)
C38 C37 C42 120.1(4)
C38 C37 P3 122.3(3)
C42 C37 P3 117.7(3)
C37 C38 C39 119.3(4)
C40 C39 C38 120.1(5)
C41 C40 C39 120.7(4)
C40 C41 C42 120.0(4)
C41 C42 C37 119.8(4)
F2 B1 F1 109.5(5)
F2 B1 F4 107.0(5)
F1 B1 F4 108.3(6)
F2 B1 F3 120.0(6)
F1 B1 F3 106.8(4)
F4 B1 F3 104.8(4)

loop_
_geom_bond_atom_site_label_1
_geom_bond_atom_site_label_2
_geom_bond_distance
Pt1 C1 2.134(3)
Pt1 P3 2.2722(8)
Pt1 P2 2.3016(8)
Pt1 P1 2.3032(8)
P1 C12 1.819(3)
P1 C19 1.822(3)
P1 C25 1.846(4)
P2 C29 1.842(4)
P2 C27 1.843(5)
P2 C26 1.850(4)
P3 C31 1.818(3)
P3 C37 1.822(4)
P3 C30 1.861(3)
C1 C2 1.512(5)
C1 C9 1.541(6)
C2 C3 1.556(5)
C3 C4 1.525(7)
C3 C7 1.562(6)
C4 O18 1.457(5)
C4 C10 1.528(6)
C4 C8 1.534(7)
C6 O18 1.412(6)
C6 C7 1.540(6)
C7 C11 1.526(7)
C8 C9 1.534(6)
C12 C17 1.405(5)
C12 C13 1.410(5)
C13 C14 1.397(6)
C14 C15 1.388(6)
C15 C16 1.399(6)
C16 C17 1.397(5)
C19 C24 1.397(5)
C19 C20 1.397(5)
C20 C21 1.400(5)
C21 C22 1.382(6)
C22 C23 1.394(7)
C23 C24 1.390(6)
C25 C26 1.541(6)
C27 C28 1.475(8)
C29 C30 1.542(5)
C31 C36 1.400(5)
C31 C32 1.403(4)
C32 C33 1.392(5)
C33 C34 1.397(5)
C34 C35 1.392(6)
C35 C36 1.394(5)
C37 C38 1.401(5)
C37 C42 1.403(5)
C38 C39 1.402(6)
C39 C40 1.391(8)
C40 C41 1.381(8)
C41 C42 1.397(6)
B1 F2 1.315(6)
B1 F1 1.333(6)
B1 F4 1.375(7)
B1 F3 1.418(6)

loop_
_geom_torsion_atom_site_label_1
_geom_torsion_atom_site_label_2
_geom_torsion_atom_site_label_3
_geom_torsion_atom_site_label_4
_geom_torsion
C1 Pt1 P1 C12 -17.64(18)
P3 Pt1 P1 C12 129.65(18)
P2 Pt1 P1 C12 156.18(15)
C1 Pt1 P1 C19 109.30(16)
P3 Pt1 P1 C19 -103.41(17)
P2 Pt1 P1 C19 -76.87(12)
C1 Pt1 P1 C25 -136.28(17)
P3 Pt1 P1 C25 11.0(2)
P2 Pt1 P1 C25 37.54(14)
C1 Pt1 P2 C29 -24.4(8)
P3 Pt1 P2 C29 30.00(13)
P1 Pt1 P2 C29 -144.15(13)
C1 Pt1 P2 C27 -149.7(8)
P3 Pt1 P2 C27 -95.3(2)
P1 Pt1 P2 C27 90.5(2)
C1 Pt1 P2 C26 94.7(8)
P3 Pt1 P2 C26 149.10(16)
P1 Pt1 P2 C26 -25.06(16)
C1 Pt1 P3 C31 -79.44(15)
P2 Pt1 P3 C31 106.24(12)
P1 Pt1 P3 C31 132.59(16)
C1 Pt1 P3 C37 45.70(17)
P2 Pt1 P3 C37 -128.62(13)
P1 Pt1 P3 C37 -102.27(18)
C1 Pt1 P3 C30 163.15(17)
P2 Pt1 P3 C30 -11.17(14)
P1 Pt1 P3 C30 15.2(2)
P3 Pt1 C1 C2 132.1(2)
P2 Pt1 C1 C2 -173.7(6)
P1 Pt1 C1 C2 -54.9(3)
P3 Pt1 C1 C9 -101.5(2)
P2 Pt1 C1 C9 -47.3(9)
P1 Pt1 C1 C9 71.5(2)
C9 C1 C2 C3 54.4(4)
Pt1 C1 C2 C3 -178.0(2)
C1 C2 C3 C4 -52.7(5)
C1 C2 C3 C7 65.4(5)
C2 C3 C4 O18 165.4(4)
C7 C3 C4 O18 38.2(4)
C2 C3 C4 C10 -79.0(5)
C7 C3 C4 C10 153.7(3)
C2 C3 C4 C8 48.8(5)
C7 C3 C4 C8 -78.4(4)
O18 C6 C7 C11 146.5(5)
O18 C6 C7 C3 23.1(5)
C4 C3 C7 C11 -161.7(4)
C2 C3 C7 C11 72.9(5)
C4 C3 C7 C6 -36.5(4)
C2 C3 C7 C6 -161.9(4)
O18 C4 C8 C9 -163.2(4)
C3 C4 C8 C9 -48.9(5)
C10 C4 C8 C9 79.0(5)
C4 C8 C9 C1 53.9(5)
C2 C1 C9 C8 -56.3(4)
Pt1 C1 C9 C8 175.1(3)
C19 P1 C12 C17 -18.1(3)
C25 P1 C12 C17 -130.5(3)
Pt1 P1 C12 C17 110.9(3)
C19 P1 C12 C13 164.1(3)
C25 P1 C12 C13 51.7(3)
Pt1 P1 C12 C13 -66.9(3)
C17 C12 C13 C14 -0.8(5)
P1 C12 C13 C14 177.0(3)
C12 C13 C14 C15 0.4(6)
C13 C14 C15 C16 -0.3(6)
C14 C15 C16 C17 0.6(6)
C15 C16 C17 C12 -1.0(6)
C13 C12 C17 C16 1.1(5)
P1 C12 C17 C16 -176.7(3)
C7 C6 O18 C4 0.7(6)
C3 C4 O18 C6 -25.2(5)
C10 C4 O18 C6 -145.0(5)
C8 C4 O18 C6 93.5(5)
C12 P1 C19 C24 -87.2(3)
C25 P1 C19 C24 23.0(4)
Pt1 P1 C19 C24 135.3(3)
C12 P1 C19 C20 94.0(3)
C25 P1 C19 C20 -155.7(3)
Pt1 P1 C19 C20 -43.4(3)
C24 C19 C20 C21 1.6(5)
P1 C19 C20 C21 -179.6(3)
C19 C20 C21 C22 -1.5(6)
C20 C21 C22 C23 0.6(6)
C21 C22 C23 C24 0.2(7)
C22 C23 C24 C19 -0.1(7)
C20 C19 C24 C23 -0.8(6)
P1 C19 C24 C23 -179.6(3)
C12 P1 C25 C26 179.8(3)
C19 P1 C25 C26 68.8(3)
Pt1 P1 C25 C26 -47.8(3)
P1 C25 C26 P2 28.5(4)
C29 P2 C26 C25 118.6(3)
C27 P2 C26 C25 -125.7(3)
Pt1 P2 C26 C25 3.3(3)
C29 P2 C27 C28 -66.4(5)
C26 P2 C27 C28 177.2(5)
Pt1 P2 C27 C28 56.5(5)
C27 P2 C29 C30 85.6(3)
C26 P2 C29 C30 -165.3(3)
Pt1 P2 C29 C30 -46.9(3)
P2 C29 C30 P3 40.0(4)
C31 P3 C30 C29 -139.2(3)
C37 P3 C30 C29 109.4(3)
Pt1 P3 C30 C29 -14.7(3)
C37 P3 C31 C36 -123.1(3)
C30 P3 C31 C36 126.0(3)
Pt1 P3 C31 C36 6.8(3)
C37 P3 C31 C32 59.6(3)
C30 P3 C31 C32 -51.2(3)
Pt1 P3 C31 C32 -170.4(2)
C36 C31 C32 C33 0.5(5)
P3 C31 C32 C33 177.7(3)
C31 C32 C33 C34 -0.4(5)
C32 C33 C34 C35 0.0(6)
C33 C34 C35 C36 0.4(6)
C34 C35 C36 C31 -0.3(6)
C32 C31 C36 C35 -0.1(5)
P3 C31 C36 C35 -177.4(3)
C31 P3 C37 C38 15.0(3)
C30 P3 C37 C38 125.7(3)
Pt1 P3 C37 C38 -115.2(3)
C31 P3 C37 C42 -165.7(2)
C30 P3 C37 C42 -55.0(3)
Pt1 P3 C37 C42 64.1(3)
C42 C37 C38 C39 1.3(5)
P3 C37 C38 C39 -179.4(3)
C37 C38 C39 C40 -0.1(6)
C38 C39 C40 C41 -0.7(6)
C39 C40 C41 C42 0.3(6)
C40 C41 C42 C37 0.9(6)
C38 C37 C42 C41 -1.7(5)
P3 C37 C42 C41 179.0(3)

loop_
_platon_squeeze_void_nr
_platon_squeeze_void_average_x
_platon_squeeze_void_average_y
_platon_squeeze_void_average_z
_platon_squeeze_void_volume
_platon_squeeze_void_count_electrons
1 0.500 0.500 1.000 207.3 65.2
